data_7243000
loop_
_publ_author_name
'Juneja, Navkiran'
'Zahid, Ethan'
'Unruh, Daniel K.'
'Hutchins, Kristin M.'

_publ_section_title
;
 Solid-state behaviors of imines: colossal biaxial positive thermal
 expansion, motion capability, and phase transitions
;
_journal_issue 25
_journal_name_full CrystEngComm
_journal_page_first 4439
_journal_page_last 4443
_journal_paper_doi 10.1039/D1CE00706H
_journal_volume 23
_journal_year 2021
_chemical_formula_moiety 'C12 H11 N3'
_chemical_formula_sum 'C12 H11 N3'
_chemical_formula_weight 197.24
_space_group_crystal_system orthorhombic
_space_group_IT_number 19
_space_group_name_Hall 'P 2ac 2ab'
_space_group_name_H-M_alt 'P 21 21 21'
_atom_sites_solution_hydrogens mixed
_audit_creation_date 2021-02-04
_audit_creation_method
;
Olex2 1.3-ac4
(compiled 2020.03.28 svn.rd84adfe8 for Rigaku Oxford Diffraction, GUI svn.r6032)
;
_audit_update_record
;
2021-05-28 deposited with the CCDC.	2021-06-07 downloaded from the CCDC.
;
_cell_angle_alpha 90
_cell_angle_beta 90
_cell_angle_gamma 90
_cell_formula_units_Z 4
_cell_length_a 5.7302(10)
_cell_length_b 7.4150(11)
_cell_length_c 23.579(3)
_cell_measurement_reflns_used 6619
_cell_measurement_temperature 230(2)
_cell_measurement_theta_max 75.309
_cell_measurement_theta_min 3.59
_cell_volume 1001.9(3)
_computing_cell_refinement 'CrysAlisPro 1.171.41.104a (Rigaku OD, 2021)'
_computing_data_collection 'CrysAlisPro 1.171.41.104a (Rigaku OD, 2021)'
_computing_data_reduction 'CrysAlisPro 1.171.41.104a (Rigaku OD, 2021)'
_computing_molecular_graphics 'Olex2 1.3-ac4 (Dolomanov et al., 2009)'
_computing_publication_material 'Olex2 1.3-ac4 (Dolomanov et al., 2009)'
_computing_structure_refinement 'XL  (Sheldrick, 2008)'
_computing_structure_solution 'SHELXT 2014/5 (Sheldrick, 2014)'
_diffrn_ambient_temperature 229.95
_diffrn_measured_fraction_theta_full 0.942
_diffrn_measured_fraction_theta_max 0.870
_diffrn_measurement_device_type 'Bruker APEX-II CCD'
_diffrn_measurement_method '\f and \w scans'
_diffrn_radiation_type CuK\a
_diffrn_radiation_wavelength 1.54178
_diffrn_reflns_av_R_equivalents 0.0775
_diffrn_reflns_av_unetI/netI 0.0536
_diffrn_reflns_Laue_measured_fraction_full 0.942
_diffrn_reflns_Laue_measured_fraction_max 0.870
_diffrn_reflns_limit_h_max 5
_diffrn_reflns_limit_h_min -7
_diffrn_reflns_limit_k_max 8
_diffrn_reflns_limit_k_min -8
_diffrn_reflns_limit_l_max 28
_diffrn_reflns_limit_l_min -29
_diffrn_reflns_number 6340
_diffrn_reflns_point_group_measured_fraction_full 0.867
_diffrn_reflns_point_group_measured_fraction_max 0.787
_diffrn_reflns_theta_full 67.679
_diffrn_reflns_theta_max 76.878
_diffrn_reflns_theta_min 3.749
_diffrn_standards_number 0
_exptl_absorpt_coefficient_mu 0.641
_exptl_absorpt_correction_type none
_exptl_crystal_colour 'clear yellow'
_exptl_crystal_colour_lustre clear
_exptl_crystal_colour_primary yellow
_exptl_crystal_density_diffrn 1.308
_exptl_crystal_description irregular
_exptl_crystal_F_000 416
_exptl_crystal_size_max 0.15
_exptl_crystal_size_mid 0.103
_exptl_crystal_size_min 0.052
_refine_diff_density_max 0.205
_refine_diff_density_min -0.211
_refine_diff_density_rms 0.063
_refine_ls_abs_structure_details
;
 Flack x determined using 431 quotients [(I+)-(I-)]/[(I+)+(I-)]
 (Parsons, Flack and Wagner, Acta Cryst. B69 (2013) 249-259).
;
_refine_ls_abs_structure_Flack -0.6(6)
_refine_ls_extinction_coef 0.008(2)
_refine_ls_extinction_expression Fc^*^=kFc[1+0.001xFc^2^\l^3^/sin(2\q)]^-1/4^
_refine_ls_extinction_method 'SHELXL-2018/3 (Sheldrick 2018)'
_refine_ls_goodness_of_fit_ref 1.078
_refine_ls_hydrogen_treatment mixed
_refine_ls_matrix_type full
_refine_ls_number_parameters 143
_refine_ls_number_reflns 1659
_refine_ls_number_restraints 0
_refine_ls_restrained_S_all 1.078
_refine_ls_R_factor_all 0.0672
_refine_ls_R_factor_gt 0.0599
_refine_ls_shift/su_max 0.000
_refine_ls_shift/su_mean 0.000
_refine_ls_structure_factor_coef Fsqd
_refine_ls_weighting_details 'w=1/[\s^2^(Fo^2^)+(0.0958P)^2^+0.1838P] where P=(Fo^2^+2Fc^2^)/3'
_refine_ls_weighting_scheme calc
_refine_ls_wR_factor_gt 0.1639
_refine_ls_wR_factor_ref 0.1743
_reflns_Friedel_coverage 0.508
_reflns_Friedel_fraction_full 0.752
_reflns_Friedel_fraction_max 0.662
_reflns_number_gt 1416
_reflns_number_total 1659
_reflns_threshold_expression 'I > 2\s(I)'
_cod_data_source_file d1ce00706h2.cif
_cod_data_source_block PI_230_sc_a
_cod_depositor_comments 'Adding full bibliography for 7242993--7243020.cif.'
_cod_original_cell_volume 1001.8(3)
_cod_database_code 7243000
_shelx_shelxl_version_number 2018/3
_shelx_space_group_comment
;
The symmetry employed for this shelxl refinement is uniquely defined
by the following loop, which should always be used as a source of
symmetry information in preference to the above space-group names.
They are only intended as comments.
;
_shelx_estimated_absorpt_t_max 0.967
_shelx_estimated_absorpt_t_min 0.910
_olex2_refinement_description
;
1. Fixed Uiso
 At 1.2 times of:
  All C(H) groups, All N(H,H) groups
2.a Aromatic/amide H refined with riding coordinates:
 C7(H7), C2(H2), C3(H3), C5(H5), C6(H6), C9(H9), C10(H10), C11(H11), C12(H12)
;
_olex2_submission_special_instructions 'No special instructions were received'

loop_
_space_group_symop_operation_xyz
'x, y, z'
'-x+1/2, -y, z+1/2'
'-x, y+1/2, -z+1/2'
'x+1/2, -y+1/2, -z'

loop_
_atom_site_label
_atom_site_type_symbol
_atom_site_fract_x
_atom_site_fract_y
_atom_site_fract_z
_atom_site_U_iso_or_equiv
_atom_site_adp_type
_atom_site_occupancy
_atom_site_site_symmetry_order
_atom_site_calc_flag
_atom_site_refinement_flags_posn
_atom_site_refinement_flags_adp
_atom_site_refinement_flags_occupancy
_atom_site_disorder_assembly
_atom_site_disorder_group
N1 N 0.1504(6) 0.5457(6) 0.53153(14) 0.0624(10) Uani 1 1 d . . . . .
H1A H 0.036(9) 0.608(7) 0.537(2) 0.075 Uiso 1 1 d . U . . .
H1B H 0.229(8) 0.508(7) 0.571(2) 0.075 Uiso 1 1 d . U . . .
C7 C 0.5893(7) 0.5822(6) 0.28063(16) 0.0551(11) Uani 1 1 d . . . . .
H7 H 0.440554 0.634646 0.277399 0.066 Uiso 1 1 calc R U . . .
N2 N 0.6577(5) 0.5244(5) 0.32813(12) 0.0546(9) Uani 1 1 d . . . . .
C1 C 0.2716(7) 0.5468(6) 0.48137(14) 0.0500(10) Uani 1 1 d . . . . .
C2 C 0.1878(7) 0.6399(6) 0.43351(15) 0.0550(11) Uani 1 1 d . . . . .
H2 H 0.048431 0.706231 0.436080 0.066 Uiso 1 1 calc R U . . .
C3 C 0.3082(7) 0.6349(6) 0.38282(15) 0.0530(10) Uani 1 1 d . . . . .
H3 H 0.248268 0.696868 0.351235 0.064 Uiso 1 1 calc R U . . .
C4 C 0.5192(6) 0.5389(6) 0.37751(14) 0.0489(9) Uani 1 1 d . . . . .
C5 C 0.6041(6) 0.4512(7) 0.42513(15) 0.0527(10) Uani 1 1 d . . . . .
H5 H 0.747532 0.390091 0.422971 0.063 Uiso 1 1 calc R U . . .
C6 C 0.4830(7) 0.4516(6) 0.47551(15) 0.0548(10) Uani 1 1 d . . . . .
H6 H 0.542491 0.387166 0.506637 0.066 Uiso 1 1 calc R U . . .
C8 C 0.7403(7) 0.5684(6) 0.23005(15) 0.0501(9) Uani 1 1 d . . . . .
C9 C 0.6714(7) 0.6410(6) 0.17901(16) 0.0556(10) Uani 1 1 d . . . . .
H9 H 0.524518 0.696218 0.175440 0.067 Uiso 1 1 calc R U . . .
C10 C 0.8216(7) 0.6318(7) 0.13281(15) 0.0584(11) Uani 1 1 d . . . . .
H10 H 0.773649 0.686349 0.098773 0.070 Uiso 1 1 calc R U . . .
N3 N 1.0287(6) 0.5508(5) 0.13359(13) 0.0569(9) Uani 1 1 d . . . . .
C11 C 1.0913(7) 0.4753(7) 0.18286(16) 0.0591(11) Uani 1 1 d . . . . .
H11 H 1.235520 0.415129 0.184562 0.071 Uiso 1 1 calc R U . . .
C12 C 0.9562(7) 0.4809(6) 0.23141(16) 0.0558(10) Uani 1 1 d . . . . .
H12 H 1.009119 0.426320 0.265026 0.067 Uiso 1 1 calc R U . . .

loop_
_atom_site_aniso_label
_atom_site_aniso_U_11
_atom_site_aniso_U_22
_atom_site_aniso_U_33
_atom_site_aniso_U_23
_atom_site_aniso_U_13
_atom_site_aniso_U_12
N1 0.0710(19) 0.072(3) 0.0445(17) 0.0011(18) 0.0070(14) 0.010(2)
C7 0.062(2) 0.058(3) 0.0457(19) -0.0012(19) -0.0016(15) 0.000(2)
N2 0.0686(17) 0.056(2) 0.0393(14) -0.0014(15) 0.0009(12) -0.0007(19)
C1 0.0633(19) 0.048(2) 0.0389(16) -0.0033(17) -0.0022(13) 0.001(2)
C2 0.063(2) 0.059(3) 0.0435(18) -0.0025(18) -0.0018(15) 0.010(2)
C3 0.066(2) 0.053(3) 0.0401(17) -0.0005(17) -0.0035(15) 0.003(2)
C4 0.0604(18) 0.046(2) 0.0403(16) -0.0038(18) -0.0014(13) -0.004(2)
C5 0.0591(18) 0.056(3) 0.0435(18) -0.0010(19) -0.0046(14) 0.007(2)
C6 0.069(2) 0.055(3) 0.0403(17) 0.0014(18) -0.0057(15) 0.007(2)
C8 0.0612(19) 0.046(2) 0.0435(17) -0.0041(17) 0.0004(14) -0.005(2)
C9 0.066(2) 0.053(3) 0.0474(19) 0.004(2) 0.0008(16) 0.009(2)
C10 0.072(2) 0.062(3) 0.0409(19) 0.0073(19) 0.0030(16) 0.004(2)
N3 0.0659(17) 0.057(2) 0.0477(16) 0.0005(17) 0.0038(13) 0.003(2)
C11 0.0633(19) 0.063(3) 0.0507(19) 0.003(2) -0.0042(15) 0.005(2)
C12 0.069(2) 0.053(3) 0.0457(18) 0.004(2) -0.0061(15) -0.003(2)

loop_
_atom_type_symbol
_atom_type_description
_atom_type_scat_dispersion_real
_atom_type_scat_dispersion_imag
_atom_type_scat_source
C C 0.0181 0.0091 'International Tables Vol C Tables 4.2.6.8 and 6.1.1.4'
H H 0.0000 0.0000 'International Tables Vol C Tables 4.2.6.8 and 6.1.1.4'
N N 0.0311 0.0180 'International Tables Vol C Tables 4.2.6.8 and 6.1.1.4'

loop_
_exptl_crystal_face_index_h
_exptl_crystal_face_index_k
_exptl_crystal_face_index_l
_exptl_crystal_face_perp_dist
0.81 -4.62 2.17 0.0636
0.34 -0.29 -15.14 0.0246
-0.61 0.38 14.99 0.0244
0.11 -1.72 -14.20 0.0357
-1.30 0.25 -14.27 0.0337
-2.54 -2.12 9.09 0.0670
-0.23 2.97 -11.88 0.0486
-0.84 3.60 9.44 0.0666
-3.69 -0.16 -3.35 0.0545
-2.93 0.84 -9.22 0.0528
3.69 0.13 3.36 0.0485
3.00 -2.69 3.59 0.0538
-0.03 3.96 5.91 0.0646
-0.29 4.36 -6.11 0.0646
3.57 -1.59 -0.44 0.0408

loop_
_geom_angle_atom_site_label_1
_geom_angle_atom_site_label_2
_geom_angle_atom_site_label_3
_geom_angle
_geom_angle_site_symmetry_1
_geom_angle_site_symmetry_3
_geom_angle_publ_flag
H1A N1 H1B 110(5) . . ?
C1 N1 H1A 123(4) . . ?
C1 N1 H1B 123(3) . . ?
N2 C7 H7 119.6 . . ?
N2 C7 C8 120.7(4) . . ?
C8 C7 H7 119.6 . . ?
C7 N2 C4 122.1(4) . . ?
N1 C1 C2 121.5(4) . . ?
N1 C1 C6 121.1(3) . . ?
C2 C1 C6 117.4(3) . . ?
C1 C2 H2 119.6 . . ?
C3 C2 C1 120.7(4) . . ?
C3 C2 H2 119.6 . . ?
C2 C3 H3 119.4 . . ?
C2 C3 C4 121.3(3) . . ?
C4 C3 H3 119.4 . . ?
C3 C4 N2 126.4(3) . . ?
C5 C4 N2 115.8(3) . . ?
C5 C4 C3 117.8(3) . . ?
C4 C5 H5 119.3 . . ?
C6 C5 C4 121.4(3) . . ?
C6 C5 H5 119.3 . . ?
C1 C6 H6 119.3 . . ?
C5 C6 C1 121.3(3) . . ?
C5 C6 H6 119.3 . . ?
C9 C8 C7 120.7(4) . . ?
C9 C8 C12 117.1(3) . . ?
C12 C8 C7 122.2(3) . . ?
C8 C9 H9 120.4 . . ?
C8 C9 C10 119.2(4) . . ?
C10 C9 H9 120.4 . . ?
C9 C10 H10 117.8 . . ?
N3 C10 C9 124.3(4) . . ?
N3 C10 H10 117.8 . . ?
C10 N3 C11 116.1(3) . . ?
N3 C11 H11 118.1 . . ?
N3 C11 C12 123.8(4) . . ?
C12 C11 H11 118.1 . . ?
C8 C12 H12 120.3 . . ?
C11 C12 C8 119.4(3) . . ?
C11 C12 H12 120.3 . . ?

loop_
_geom_bond_atom_site_label_1
_geom_bond_atom_site_label_2
_geom_bond_distance
_geom_bond_site_symmetry_2
_geom_bond_publ_flag
N1 H1A 0.81(5) . ?
N1 H1B 1.08(5) . ?
N1 C1 1.371(5) . ?
C7 H7 0.9400 . ?
C7 N2 1.262(5) . ?
C7 C8 1.477(5) . ?
N2 C4 1.413(4) . ?
C1 C2 1.407(5) . ?
C1 C6 1.409(6) . ?
C2 H2 0.9400 . ?
C2 C3 1.380(5) . ?
C3 H3 0.9400 . ?
C3 C4 1.409(6) . ?
C4 C5 1.386(5) . ?
C5 H5 0.9400 . ?
C5 C6 1.376(5) . ?
C6 H6 0.9400 . ?
C8 C9 1.376(5) . ?
C8 C12 1.397(6) . ?
C9 H9 0.9400 . ?
C9 C10 1.390(5) . ?
C10 H10 0.9400 . ?
C10 N3 1.330(6) . ?
N3 C11 1.338(5) . ?
C11 H11 0.9400 . ?
C11 C12 1.383(5) . ?
C12 H12 0.9400 . ?

loop_
_geom_hbond_atom_site_label_D
_geom_hbond_atom_site_label_H
_geom_hbond_atom_site_label_A
_geom_hbond_distance_DH
_geom_hbond_distance_HA
_geom_hbond_distance_DA
_geom_hbond_angle_DHA
_geom_hbond_site_symmetry_A
_geom_hbond_publ_flag
N1 H1B N3 1.08(5) 2.07(5) 3.112(5) 162(4) 2_665 yes

loop_
_geom_torsion_atom_site_label_1
_geom_torsion_atom_site_label_2
_geom_torsion_atom_site_label_3
_geom_torsion_atom_site_label_4
_geom_torsion
_geom_torsion_site_symmetry_1
_geom_torsion_site_symmetry_2
_geom_torsion_site_symmetry_3
_geom_torsion_site_symmetry_4
_geom_torsion_publ_flag
N1 C1 C2 C3 -177.9(4) . . . . ?
N1 C1 C6 C5 179.5(4) . . . . ?
C7 N2 C4 C3 -8.3(7) . . . . ?
C7 N2 C4 C5 172.7(4) . . . . ?
C7 C8 C9 C10 177.5(4) . . . . ?
C7 C8 C12 C11 -178.8(4) . . . . ?
N2 C7 C8 C9 -176.1(4) . . . . ?
N2 C7 C8 C12 4.4(6) . . . . ?
N2 C4 C5 C6 -178.5(4) . . . . ?
C1 C2 C3 C4 -0.8(6) . . . . ?
C2 C1 C6 C5 0.6(6) . . . . ?
C2 C3 C4 N2 -179.8(4) . . . . ?
C2 C3 C4 C5 -0.9(6) . . . . ?
C3 C4 C5 C6 2.4(7) . . . . ?
C4 C5 C6 C1 -2.3(7) . . . . ?
C6 C1 C2 C3 0.9(6) . . . . ?
C8 C7 N2 C4 178.7(4) . . . . ?
C8 C9 C10 N3 2.4(7) . . . . ?
C9 C8 C12 C11 1.7(6) . . . . ?
C9 C10 N3 C11 -0.3(7) . . . . ?
C10 N3 C11 C12 -1.2(7) . . . . ?
N3 C11 C12 C8 0.5(7) . . . . ?
C12 C8 C9 C10 -3.0(6) . . . . ?
